data_7223261
loop_
_publ_author_name
'karami, kazem'
'Haghighat Naeini, Nasrin'
'Eigner, V\'aclav'
'Du\<sek, Michal'
'Lipkowski, Janusz'
'Herv\'es, Pablo'
'Tavakol, Hossein'

_publ_section_title
;
 Palladium complexes with 3-phenylpropylamine ligand: synthesis,
 structures, theoretical studies and application in the aerobic oxidation
 of alcohols as a heterogeneous catalyst
;
_journal_name_full 'RSC Adv.'
_journal_paper_doi 10.1039/C5RA17249G
_journal_year 2015
_chemical_formula_moiety 'C22 H32 N2 O4 Pd'
_chemical_formula_sum 'C22 H32 N2 O4 Pd'
_chemical_formula_weight 494.90
_chemical_name_systematic
;
 ?
;
_space_group_IT_number 33
_symmetry_cell_setting orthorhombic
_symmetry_space_group_name_Hall 'P 2c -2n'
_symmetry_space_group_name_H-M 'P n a 21'
_atom_sites_solution_hydrogens geom
_atom_sites_solution_primary direct
_atom_sites_solution_secondary difmap
_audit_creation_method SHELXL-97
_audit_update_record
;
2015-04-20 deposited with the CCDC.
2015-11-11 downloaded from the CCDC.
;
_cell_angle_alpha 90.00
_cell_angle_beta 90.00
_cell_angle_gamma 90.00
_cell_formula_units_Z 4
_cell_length_a 10.6350(14)
_cell_length_b 6.8380(7)
_cell_length_c 33.586(4)
_cell_measurement_reflns_used 1206
_cell_measurement_temperature 100(1)
_cell_measurement_theta_max 30.03
_cell_measurement_theta_min 0.41
_cell_volume 2442.4(5)
_computing_structure_refinement 'SHELXL-97 (Sheldrick, 2008)'
_diffrn_ambient_temperature 100(1)
_diffrn_measured_fraction_theta_full 0.966
_diffrn_measured_fraction_theta_max 0.966
_diffrn_measurement_device_type Bruker
_diffrn_radiation_monochromator graphite
_diffrn_radiation_source 'fine-focus sealed tube'
_diffrn_radiation_type MoK\a
_diffrn_radiation_wavelength 0.71073
_diffrn_reflns_av_R_equivalents 0.0725
_diffrn_reflns_av_sigmaI/netI 0.0685
_diffrn_reflns_limit_h_max 11
_diffrn_reflns_limit_h_min -10
_diffrn_reflns_limit_k_max 7
_diffrn_reflns_limit_k_min -6
_diffrn_reflns_limit_l_max 35
_diffrn_reflns_limit_l_min -34
_diffrn_reflns_number 6448
_diffrn_reflns_theta_full 21.96
_diffrn_reflns_theta_max 21.96
_diffrn_reflns_theta_min 2.43
_exptl_absorpt_coefficient_mu 0.786
_exptl_absorpt_correction_T_max .94
_exptl_absorpt_correction_T_min .84
_exptl_absorpt_correction_type empirical
_exptl_crystal_colour yellow
_exptl_crystal_density_diffrn 1.346
_exptl_crystal_density_method 'not measured'
_exptl_crystal_description needle
_exptl_crystal_F_000 1024
_exptl_crystal_size_max .23
_exptl_crystal_size_mid .11
_exptl_crystal_size_min .09
_refine_diff_density_max 0.485
_refine_diff_density_min -0.354
_refine_diff_density_rms 0.072
_refine_ls_abs_structure_details 'Flack H D (1983), Acta Cryst. A39, 876-881'
_refine_ls_abs_structure_Flack 0.31(11)
_refine_ls_extinction_method none
_refine_ls_goodness_of_fit_ref 1.123
_refine_ls_hydrogen_treatment mixed
_refine_ls_matrix_type full
_refine_ls_number_parameters 260
_refine_ls_number_reflns 2567
_refine_ls_number_restraints 1
_refine_ls_restrained_S_all 1.122
_refine_ls_R_factor_all 0.0979
_refine_ls_R_factor_gt 0.0583
_refine_ls_shift/su_max 0.066
_refine_ls_shift/su_mean 0.014
_refine_ls_structure_factor_coef Fsqd
_refine_ls_weighting_details 'calc w=1/[\s^2^(Fo^2^)+(0.0000P)^2^+11.0000P] where P=(Fo^2^+2Fc^2^)/3'
_refine_ls_weighting_scheme calc
_refine_ls_wR_factor_gt 0.0947
_refine_ls_wR_factor_ref 0.1071
_reflns_number_gt 1716
_reflns_number_total 2567
_reflns_threshold_expression >2\s(I)
_cod_data_source_file c5ra17249g2.cif
_cod_data_source_block pal
_cod_original_sg_symbol_H-M Pna21
_cod_database_code 7223261

loop_
_symmetry_equiv_pos_as_xyz
'x, y, z'
'-x, -y, z+1/2'
'-x+1/2, y+1/2, z+1/2'
'x+1/2, -y+1/2, z'

loop_
_atom_site_label
_atom_site_type_symbol
_atom_site_fract_x
_atom_site_fract_y
_atom_site_fract_z
_atom_site_U_iso_or_equiv
_atom_site_adp_type
_atom_site_occupancy
_atom_site_symmetry_multiplicity
_atom_site_calc_flag
_atom_site_refinement_flags
Pd1 Pd 0.12180(7) 0.4994(2) 0.27687(12) 0.0428(3) Uani 1 1 d .
O1 O 0.2216(8) 0.6348(13) 0.3200(3) 0.049(3) Uani 1 1 d .
O2 O 0.3989(8) 0.5194(15) 0.2959(3) 0.060(3) Uani 1 1 d .
O3 O 0.0229(8) 0.3658(13) 0.2334(3) 0.049(3) Uani 1 1 d .
O4 O -0.1576(6) 0.4825(15) 0.2588(3) 0.045(3) Uani 1 1 d .
N1 N 0.1031(12) 0.7738(17) 0.2525(4) 0.039(5) Uani 1 1 d .
H1A H 0.0490 0.8398 0.2681 0.051 Uiso 1 1 calc R
H1B H 0.1782 0.8331 0.2551 0.051 Uiso 1 1 calc R
N2 N 0.1391(12) 0.223(2) 0.3007(4) 0.054(6) Uani 1 1 d .
H2A H 0.0652 0.1616 0.2971 0.070 Uiso 1 1 calc R
H2B H 0.1967 0.1587 0.2861 0.070 Uiso 1 1 calc R
C1 C 0.3386(14) 0.615(2) 0.3200(4) 0.040(4) Uiso 1 1 d .
C2 C 0.4094(18) 0.722(3) 0.3538(7) 0.087(7) Uani 1 1 d .
H1 H 0.3962 0.6541 0.3785 0.130 Uiso 1 1 calc R
H2 H 0.3783 0.8535 0.3562 0.130 Uiso 1 1 calc R
H3 H 0.4977 0.7253 0.3479 0.130 Uiso 1 1 calc R
C3 C -0.1005(17) 0.3832(19) 0.2348(5) 0.052(4) Uani 1 1 d .
C4 C -0.1615(13) 0.267(2) 0.2030(7) 0.059(6) Uani 1 1 d .
H4 H -0.1542 0.1307 0.2091 0.089 Uiso 1 1 calc R
H5 H -0.1210 0.2941 0.1780 0.089 Uiso 1 1 calc R
H6 H -0.2487 0.3026 0.2013 0.089 Uiso 1 1 calc R
C5 C 0.0609(14) 0.806(3) 0.2100(6) 0.065(5) Uani 1 1 d .
H16 H -0.0184 0.7391 0.2055 0.078 Uiso 1 1 calc R
H17 H 0.0481 0.9443 0.2053 0.078 Uiso 1 1 calc R
C8 C 0.2175(18) 0.692(4) 0.1095(6) 0.088(7) Uani 1 1 d .
C9 C 0.274(2) 0.841(4) 0.0881(7) 0.119(8) Uani 1 1 d .
H11 H 0.2481 0.9697 0.0922 0.143 Uiso 1 1 calc R
C10 C 0.369(2) 0.802(4) 0.0604(8) 0.114(9) Uani 1 1 d .
H10 H 0.4025 0.9003 0.0444 0.137 Uiso 1 1 calc R
C11 C 0.408(2) 0.626(4) 0.0579(7) 0.108(8) Uani 1 1 d .
H9 H 0.4783 0.6055 0.0419 0.129 Uiso 1 1 calc R
C12 C 0.358(3) 0.462(3) 0.0765(7) 0.107(7) Uani 1 1 d .
H8 H 0.3853 0.3346 0.0720 0.128 Uiso 1 1 calc R
C13 C 0.262(3) 0.513(4) 0.1027(7) 0.123(8) Uani 1 1 d .
H7 H 0.2249 0.4114 0.1168 0.147 Uiso 1 1 calc R
C14 C 0.1737(15) 0.200(2) 0.3426(6) 0.054(5) Uani 1 1 d .
H27 H 0.2572 0.2540 0.3464 0.065 Uiso 1 1 calc R
H28 H 0.1780 0.0616 0.3486 0.065 Uiso 1 1 calc R
C15 C 0.0862(17) 0.295(3) 0.3722(5) 0.056(5) Uani 1 1 d .
H25 H 0.0032 0.2386 0.3692 0.068 Uiso 1 1 calc R
H26 H 0.0797 0.4335 0.3659 0.068 Uiso 1 1 calc R
C16 C 0.1268(17) 0.275(3) 0.4159(8) 0.088(10) Uani 1 1 d .
H23 H 0.1117 0.1423 0.4249 0.106 Uiso 1 1 calc R
H24 H 0.2161 0.3015 0.4182 0.106 Uiso 1 1 calc R
C17 C 0.055(2) 0.414(4) 0.4414(6) 0.082(6) Uani 1 1 d .
C18 C 0.092(2) 0.600(4) 0.4501(7) 0.102(7) Uani 1 1 d .
H22 H 0.1663 0.6509 0.4398 0.122 Uiso 1 1 calc R
C19 C 0.015(3) 0.714(4) 0.4746(8) 0.139(10) Uani 1 1 d .
H21 H 0.0344 0.8450 0.4787 0.167 Uiso 1 1 calc R
C20 C -0.085(3) 0.638(5) 0.4921(8) 0.121(11) Uani 1 1 d .
H20 H -0.1324 0.7140 0.5097 0.145 Uiso 1 1 calc R
C21 C -0.119(3) 0.455(5) 0.4848(8) 0.125(11) Uani 1 1 d .
H19 H -0.1927 0.4066 0.4963 0.150 Uiso 1 1 calc R
C22 C -0.048(3) 0.330(4) 0.4599(8) 0.118(9) Uani 1 1 d .
H18 H -0.0689 0.1996 0.4562 0.142 Uiso 1 1 calc R
C6 C 0.1570(18) 0.730(2) 0.1822(6) 0.069(7) Uani 1 1 d .
H14 H 0.1748 0.5945 0.1887 0.083 Uiso 1 1 calc R
H15 H 0.2340 0.8039 0.1855 0.083 Uiso 1 1 calc R
C7 C 0.116(2) 0.742(4) 0.1396(6) 0.106(12) Uani 1 1 d .
H12 H 0.0864 0.8740 0.1344 0.127 Uiso 1 1 calc R
H13 H 0.0456 0.6541 0.1357 0.127 Uiso 1 1 calc R

loop_
_atom_site_aniso_label
_atom_site_aniso_U_11
_atom_site_aniso_U_22
_atom_site_aniso_U_33
_atom_site_aniso_U_23
_atom_site_aniso_U_13
_atom_site_aniso_U_12
Pd1 0.0292(4) 0.0387(4) 0.0605(5) -0.0087(6) 0.0025(7) -0.0012(6)
O1 0.025(5) 0.044(7) 0.077(8) -0.009(6) 0.007(5) 0.006(5)
O2 0.051(6) 0.046(6) 0.082(7) -0.004(7) 0.004(5) -0.009(6)
O3 0.032(6) 0.043(7) 0.073(8) -0.013(6) -0.006(5) -0.005(5)
O4 0.020(5) 0.040(5) 0.075(7) -0.007(7) 0.007(3) 0.002(5)
N1 0.025(8) 0.026(11) 0.066(13) -0.008(7) 0.003(7) -0.004(5)
N2 0.036(9) 0.056(13) 0.069(14) 0.003(8) 0.012(8) 0.003(7)
C2 0.069(13) 0.103(17) 0.088(18) -0.023(12) -0.004(14) -0.001(11)
C3 0.078(13) 0.015(8) 0.064(11) -0.007(7) -0.009(10) -0.016(9)
C4 0.008(8) 0.044(12) 0.125(19) -0.040(10) -0.010(10) 0.002(7)
C5 0.048(12) 0.060(12) 0.086(16) 0.011(12) -0.005(11) 0.029(10)
C8 0.081(15) 0.16(2) 0.024(12) 0.003(14) -0.013(10) -0.020(16)
C9 0.13(2) 0.15(3) 0.074(18) -0.023(19) 0.000(15) 0.01(2)
C10 0.12(2) 0.13(3) 0.094(19) -0.023(19) 0.023(16) -0.02(2)
C11 0.078(16) 0.11(2) 0.13(2) -0.02(2) 0.006(13) -0.009(17)
C12 0.15(2) 0.051(16) 0.120(19) -0.045(13) -0.022(18) 0.011(16)
C13 0.16(2) 0.11(2) 0.091(18) -0.035(18) -0.005(15) 0.01(2)
C14 0.030(10) 0.041(11) 0.091(17) -0.013(12) -0.002(9) -0.015(8)
C15 0.053(10) 0.061(12) 0.055(15) 0.023(10) 0.035(11) 0.015(10)
C16 0.044(15) 0.11(3) 0.11(3) 0.005(16) -0.015(13) 0.014(12)
C17 0.072(14) 0.12(2) 0.055(13) 0.019(14) -0.003(12) 0.006(14)
C18 0.118(19) 0.090(16) 0.098(19) -0.007(14) -0.021(14) -0.025(17)
C19 0.21(3) 0.12(2) 0.09(2) -0.033(17) 0.01(2) 0.02(2)
C20 0.09(2) 0.18(4) 0.09(2) -0.02(2) -0.006(15) 0.03(2)
C21 0.12(2) 0.17(3) 0.090(19) 0.02(2) -0.018(19) -0.07(2)
C22 0.15(3) 0.14(2) 0.07(2) -0.024(18) -0.014(17) 0.00(2)
C6 0.053(12) 0.051(13) 0.102(19) -0.018(11) -0.054(12) -0.013(10)
C7 0.14(3) 0.15(3) 0.022(13) -0.003(13) 0.006(15) -0.007(17)

loop_
_atom_type_symbol
_atom_type_description
_atom_type_scat_dispersion_real
_atom_type_scat_dispersion_imag
_atom_type_scat_source
C C 0.0033 0.0016 'International Tables Vol C Tables 4.2.6.8 and 6.1.1.4'
H H 0.0000 0.0000 'International Tables Vol C Tables 4.2.6.8 and 6.1.1.4'
N N 0.0061 0.0033 'International Tables Vol C Tables 4.2.6.8 and 6.1.1.4'
O O 0.0106 0.0060 'International Tables Vol C Tables 4.2.6.8 and 6.1.1.4'
Pd Pd -0.9988 1.0072 'International Tables Vol C Tables 4.2.6.8 and 6.1.1.4'

loop_
_geom_angle_atom_site_label_1
_geom_angle_atom_site_label_2
_geom_angle_atom_site_label_3
_geom_angle
O1 Pd1 O3 179.4(5)
O1 Pd1 N1 85.3(5)
O3 Pd1 N1 94.3(5)
O1 Pd1 N2 95.4(5)
O3 Pd1 N2 85.0(5)
N1 Pd1 N2 179.3(8)
C1 O1 Pd1 118.3(9)
C3 O3 Pd1 116.8(9)
C5 N1 Pd1 122.4(11)
C5 N1 H1A 106.7
Pd1 N1 H1A 106.7
C5 N1 H1B 106.7
Pd1 N1 H1B 106.7
H1A N1 H1B 106.6
C14 N2 Pd1 119.7(12)
C14 N2 H2A 107.4
Pd1 N2 H2A 107.4
C14 N2 H2B 107.4
Pd1 N2 H2B 107.4
H2A N2 H2B 106.9
O2 C1 O1 125.3(14)
O2 C1 C2 118.9(14)
O1 C1 C2 115.8(15)
C1 C2 H1 109.5
C1 C2 H2 109.5
H1 C2 H2 109.5
C1 C2 H3 109.5
H1 C2 H3 109.5
H2 C2 H3 109.5
O4 C3 O3 124.9(13)
O4 C3 C4 124.0(16)
O3 C3 C4 111.2(14)
C3 C4 H4 109.5
C3 C4 H5 109.5
H4 C4 H5 109.5
C3 C4 H6 109.5
H4 C4 H6 109.5
H5 C4 H6 109.5
C6 C5 N1 109.9(14)
C6 C5 H16 109.7
N1 C5 H16 109.7
C6 C5 H17 109.7
N1 C5 H17 109.7
H16 C5 H17 108.2
C13 C8 C9 116(2)
C13 C8 C7 125(3)
C9 C8 C7 119(3)
C8 C9 C10 121(3)
C8 C9 H11 119.4
C10 C9 H11 119.5
C11 C10 C9 117(3)
C11 C10 H10 121.3
C9 C10 H10 121.3
C10 C11 C12 127(3)
C10 C11 H9 116.3
C12 C11 H9 116.3
C11 C12 C13 111(2)
C11 C12 H8 124.4
C13 C12 H8 124.4
C8 C13 C12 127(3)
C8 C13 H7 116.6
C12 C13 H7 116.6
N2 C14 C15 115.6(14)
N2 C14 H27 108.4
C15 C14 H27 108.4
N2 C14 H28 108.4
C15 C14 H28 108.4
H27 C14 H28 107.4
C14 C15 C16 114.7(17)
C14 C15 H25 108.6
C16 C15 H25 108.6
C14 C15 H26 108.6
C16 C15 H26 108.6
H25 C15 H26 107.6
C17 C16 C15 110.4(16)
C17 C16 H23 109.6
C15 C16 H23 109.6
C17 C16 H24 109.5
C15 C16 H24 109.6
H23 C16 H24 108.1
C18 C17 C22 121(2)
C18 C17 C16 125(3)
C22 C17 C16 114(3)
C17 C18 C19 119(3)
C17 C18 H22 120.6
C19 C18 H22 120.7
C20 C19 C18 121(3)
C20 C19 H21 119.5
C18 C19 H21 119.4
C19 C20 C21 120(3)
C19 C20 H20 119.7
C21 C20 H20 119.8
C20 C21 C22 122(3)
C20 C21 H19 119.0
C22 C21 H19 119.0
C17 C22 C21 116(3)
C17 C22 H18 121.9
C21 C22 H18 121.8
C5 C6 C7 112.5(17)
C5 C6 H14 109.1
C7 C6 H14 109.1
C5 C6 H15 109.1
C7 C6 H15 109.1
H14 C6 H15 107.8
C6 C7 C8 114.6(18)
C6 C7 H12 108.6
C8 C7 H12 108.6
C6 C7 H13 108.6
C8 C7 H13 108.6
H12 C7 H13 107.6

loop_
_geom_bond_atom_site_label_1
_geom_bond_atom_site_label_2
_geom_bond_distance
Pd1 O1 2.019(10)
Pd1 O3 2.019(9)
Pd1 N1 2.057(12)
Pd1 N2 2.059(14)
O1 C1 1.251(15)
O2 C1 1.224(14)
O3 C3 1.319(17)
O4 C3 1.216(16)
N1 C5 1.51(2)
N1 H1A 0.9000
N1 H1B 0.9000
N2 C14 1.464(19)
N2 H2A 0.9000
N2 H2B 0.9000
C1 C2 1.55(2)
C2 H1 0.9600
C2 H2 0.9600
C2 H3 0.9600
C3 C4 1.48(2)
C4 H4 0.9600
C4 H5 0.9600
C4 H6 0.9600
C5 C6 1.48(2)
C5 H16 0.9700
C5 H17 0.9700
C8 C13 1.34(3)
C8 C9 1.38(3)
C8 C7 1.52(3)
C9 C10 1.40(3)
C9 H11 0.9300
C10 C11 1.27(3)
C10 H10 0.9300
C11 C12 1.39(3)
C11 H9 0.9300
C12 C13 1.39(3)
C12 H8 0.9300
C13 H7 0.9300
C14 C15 1.51(2)
C14 H27 0.9700
C14 H28 0.9700
C15 C16 1.54(3)
C15 H25 0.9700
C15 H26 0.9700
C16 C17 1.49(3)
C16 H23 0.9700
C16 H24 0.9700
C17 C18 1.36(3)
C17 C22 1.39(3)
C18 C19 1.40(3)
C18 H22 0.9300
C19 C20 1.32(3)
C19 H21 0.9300
C20 C21 1.33(3)
C20 H20 0.9300
C21 C22 1.41(3)
C21 H19 0.9300
C22 H18 0.9300
C6 C7 1.50(2)
C6 H14 0.9700
C6 H15 0.9700
C7 H12 0.9700
C7 H13 0.9700

loop_
_geom_torsion_atom_site_label_1
_geom_torsion_atom_site_label_2
_geom_torsion_atom_site_label_3
_geom_torsion_atom_site_label_4
_geom_torsion
O3 Pd1 O1 C1 -66(41)
N1 Pd1 O1 C1 -105.4(10)
N2 Pd1 O1 C1 74.7(10)
O1 Pd1 O3 C3 -117(41)
N1 Pd1 O3 C3 -77.2(10)
N2 Pd1 O3 C3 102.7(10)
O1 Pd1 N1 C5 164.4(12)
O3 Pd1 N1 C5 -15.2(12)
N2 Pd1 N1 C5 -19(68)
O1 Pd1 N2 C14 18.7(12)
O3 Pd1 N2 C14 -161.6(12)
N1 Pd1 N2 C14 -157(67)
Pd1 O1 C1 O2 -0.3(19)
Pd1 O1 C1 C2 -179.8(11)
Pd1 O3 C3 O4 4.7(19)
Pd1 O3 C3 C4 -176.0(10)
Pd1 N1 C5 C6 -66.4(18)
C13 C8 C9 C10 2(3)
C7 C8 C9 C10 179.2(19)
C8 C9 C10 C11 -5(4)
C9 C10 C11 C12 8(4)
C10 C11 C12 C13 -6(4)
C9 C8 C13 C12 0(3)
C7 C8 C13 C12 -177.4(19)
C11 C12 C13 C8 2(3)
Pd1 N2 C14 C15 58.6(18)
N2 C14 C15 C16 -178.1(15)
C14 C15 C16 C17 165.3(18)
C15 C16 C17 C18 -90(2)
C15 C16 C17 C22 97(2)
C22 C17 C18 C19 -7(3)
C16 C17 C18 C19 -180(2)
C17 C18 C19 C20 6(4)
C18 C19 C20 C21 -4(4)
C19 C20 C21 C22 3(4)
C18 C17 C22 C21 6(3)
C16 C17 C22 C21 180(2)
C20 C21 C22 C17 -4(4)
N1 C5 C6 C7 175.3(15)
C5 C6 C7 C8 172(2)
C13 C8 C7 C6 72(3)
C9 C8 C7 C6 -105(2)
